data_4304454
loop_
_publ_author_name
'Joe B. Gilroy'
'Peter O. Otieno'
'Michael J. Ferguson'
'Robert McDonald'
'Robin G. Hicks'

_publ_section_title
;
Synthesis and Characterization of 3-Cyano- and 3-Nitroformazans,
Nitrogen-Rich Analogues of \b-Diketimine Ligands
;
_journal_name_full 'Inorganic Chemistry'
_journal_page_first 1279
_journal_page_last 1286
_journal_paper_doi 10.1021/ic7019445
_journal_volume 47
_journal_year 2008
_chemical_formula_moiety 'C19 H23 N5 O2'
_chemical_formula_sum 'C19 H23 N5 O2'
_chemical_formula_weight 353.42
_chemical_name_systematic
;
 ?
;
_space_group_IT_number 2
_symmetry_cell_setting triclinic
_symmetry_space_group_name_Hall '-P 1'
_symmetry_space_group_name_H-M 'P -1'
_atom_sites_solution_hydrogens geom
_atom_sites_solution_primary direct
_atom_sites_solution_secondary difmap
_audit_creation_method SHELXL-97
_cell_angle_alpha 77.929(2)
_cell_angle_beta 78.539(2)
_cell_angle_gamma 63.853(2)
_cell_formula_units_Z 2
_cell_length_a 8.9215(13)
_cell_length_b 9.2825(14)
_cell_length_c 12.9559(19)
_cell_measurement_reflns_used 2584
_cell_measurement_temperature 193(2)
_cell_measurement_theta_max 26.03
_cell_measurement_theta_min 2.47
_cell_volume 934.9(2)
_computing_cell_refinement 'Bruker SAINT (Bruker, 1997)'
_computing_data_collection 'Bruker SMART (Bruker, 1997)'
_computing_data_reduction 'Bruker SAINT (Bruker, 1997)'
_computing_molecular_graphics 'Bruker SHELXTL (Bruker, 1997)'
_computing_publication_material 'Bruker SHELXTL (Bruker, 1997)'
_computing_structure_refinement 'SHELXL-97 (Sheldrick, 1997)'
_computing_structure_solution 'SHELXS-97 (Sheldrick, 1990)'
_diffrn_ambient_temperature 193(2)
_diffrn_detector_area_resol_mean 8.192
_diffrn_measured_fraction_theta_full 0.987
_diffrn_measured_fraction_theta_max 0.987
_diffrn_measurement_device_type 'Bruker PLATFORM diffractometer/SMART 1000 CCD area detector'
_diffrn_measurement_method '\w scans'
_diffrn_radiation_monochromator graphite
_diffrn_radiation_source 'fine-focus sealed tube'
_diffrn_radiation_type MoK\a
_diffrn_radiation_wavelength 0.71073
_diffrn_reflns_av_R_equivalents 0.0229
_diffrn_reflns_av_sigmaI/netI 0.0356
_diffrn_reflns_limit_h_max 11
_diffrn_reflns_limit_h_min -11
_diffrn_reflns_limit_k_max 11
_diffrn_reflns_limit_k_min -11
_diffrn_reflns_limit_l_max 16
_diffrn_reflns_limit_l_min -16
_diffrn_reflns_number 7271
_diffrn_reflns_theta_full 26.36
_diffrn_reflns_theta_max 26.36
_diffrn_reflns_theta_min 1.62
_diffrn_standards_decay_% 0
_diffrn_standards_interval_time 0
_diffrn_standards_number 0
_exptl_absorpt_coefficient_mu 0.085
_exptl_absorpt_correction_T_max 0.9899
_exptl_absorpt_correction_T_min 0.9486
_exptl_absorpt_correction_type integration
_exptl_absorpt_process_details 'Bruker SHELXTL (Bruker, 1997)'
_exptl_crystal_colour 'dark red'
_exptl_crystal_density_diffrn 1.256
_exptl_crystal_density_method 'not measured'
_exptl_crystal_description prism
_exptl_crystal_F_000 376
_exptl_crystal_size_max 0.63
_exptl_crystal_size_mid 0.17
_exptl_crystal_size_min 0.12
_refine_diff_density_max 0.252
_refine_diff_density_min -0.273
_refine_diff_density_rms 0.044
_refine_ls_extinction_method none
_refine_ls_goodness_of_fit_ref 1.026
_refine_ls_hydrogen_treatment constr
_refine_ls_matrix_type full
_refine_ls_number_parameters 241
_refine_ls_number_reflns 3766
_refine_ls_number_restraints 0
_refine_ls_restrained_S_all 1.026
_refine_ls_R_factor_all 0.0730
_refine_ls_R_factor_gt 0.0496
_refine_ls_shift/su_max 0.003
_refine_ls_shift/su_mean 0.000
_refine_ls_structure_factor_coef Fsqd
_refine_ls_weighting_details 'calc w=1/[\s^2^(Fo^2^)+(0.0737P)^2^+0.2493P] where P=(Fo^2^+2Fc^2^)/3'
_refine_ls_weighting_scheme calc
_refine_ls_wR_factor_gt 0.1303
_refine_ls_wR_factor_ref 0.1469
_reflns_number_gt 2722
_reflns_number_total 3766
_reflns_threshold_expression I>2\s(I)
_cod_data_source_file ic7019445-file005.cif
_cod_data_source_block vic0712
_cod_depositor_comments
;
The following automatic conversions were performed:
'_symmetry_cell_setting' value 'Triclinic' changed to 'triclinic'
according to '/home/saulius/struct/CIF-dictionaries/cif_core.dic'
dictionary named 'cif_core.dic' version 2.4.1 from 2010-06-29.

Automatic conversion script
Id: cif_fix_enum 1527 2010-12-29 10:47:43Z saulius 
;
_cod_database_code 4304454

loop_
_symmetry_equiv_pos_as_xyz
'x, y, z'
'-x, -y, -z'

loop_
_atom_site_label
_atom_site_type_symbol
_atom_site_fract_x
_atom_site_fract_y
_atom_site_fract_z
_atom_site_U_iso_or_equiv
_atom_site_adp_type
_atom_site_occupancy
_atom_site_symmetry_multiplicity
_atom_site_calc_flag
_atom_site_refinement_flags
_atom_site_disorder_assembly
_atom_site_disorder_group
O1 O 0.92788(18) -0.32622(19) 0.20065(12) 0.0565(4) Uani 1 1 d . . .
O2 O 0.80414(19) -0.42609(18) 0.33755(13) 0.0602(4) Uani 1 1 d . . .
N1 N 0.65832(19) -0.06044(19) 0.17851(12) 0.0389(4) Uani 1 1 d . . .
N2 N 0.5288(2) 0.07819(19) 0.16810(12) 0.0414(4) Uani 1 1 d . . .
H2N H 0.4458 0.1056 0.2201 0.050 Uiso 1 1 calc R . .
N3 N 0.55063(18) -0.15047(18) 0.35905(12) 0.0357(4) Uani 1 1 d . . .
N4 N 0.41857(19) -0.01653(18) 0.36076(11) 0.0359(4) Uani 1 1 d . . .
N5 N 0.8079(2) -0.3145(2) 0.26880(13) 0.0434(4) Uani 1 1 d . . .
C1 C 0.6587(2) -0.1593(2) 0.26826(14) 0.0362(4) Uani 1 1 d . . .
C11 C 0.5238(2) 0.1851(2) 0.07101(13) 0.0362(4) Uani 1 1 d . . .
C12 C 0.6637(2) 0.2178(2) 0.02530(14) 0.0387(4) Uani 1 1 d . . .
C13 C 0.6489(3) 0.3227(2) -0.06957(14) 0.0427(5) Uani 1 1 d . . .
H13 H 0.7425 0.3460 -0.1022 0.051 Uiso 1 1 calc R . .
C14 C 0.5045(3) 0.3945(2) -0.11844(14) 0.0429(5) Uani 1 1 d . . .
C15 C 0.3668(3) 0.3635(3) -0.06890(15) 0.0450(5) Uani 1 1 d . . .
H15 H 0.2651 0.4153 -0.1004 0.054 Uiso 1 1 calc R . .
C16 C 0.3739(3) 0.2584(2) 0.02578(15) 0.0422(5) Uani 1 1 d . . .
C17 C 0.8214(3) 0.1506(3) 0.07738(18) 0.0558(6) Uani 1 1 d . . .
H17A H 0.7920 0.1637 0.1529 0.067 Uiso 1 1 calc R . .
H17B H 0.8909 0.2088 0.0429 0.067 Uiso 1 1 calc R . .
H17C H 0.8844 0.0352 0.0704 0.067 Uiso 1 1 calc R . .
C18 C 0.4949(3) 0.5064(3) -0.22205(16) 0.0590(6) Uani 1 1 d . . .
H18A H 0.4254 0.4929 -0.2658 0.071 Uiso 1 1 calc R . .
H18B H 0.6084 0.4802 -0.2600 0.071 Uiso 1 1 calc R . .
H18C H 0.4448 0.6188 -0.2077 0.071 Uiso 1 1 calc R . .
C19 C 0.2229(3) 0.2243(3) 0.07490(18) 0.0636(7) Uani 1 1 d . . .
H19A H 0.1702 0.2790 0.1381 0.076 Uiso 1 1 calc R . .
H19B H 0.2585 0.1072 0.0952 0.076 Uiso 1 1 calc R . .
H19C H 0.1418 0.2645 0.0233 0.076 Uiso 1 1 calc R . .
C21 C 0.2997(2) 0.0010(2) 0.45298(13) 0.0312(4) Uani 1 1 d . . .
C22 C 0.2757(2) -0.1291(2) 0.52147(13) 0.0329(4) Uani 1 1 d . . .
C23 C 0.1477(2) -0.0913(2) 0.60578(13) 0.0357(4) Uani 1 1 d . . .
H23 H 0.1298 -0.1775 0.6525 0.043 Uiso 1 1 calc R . .
C24 C 0.0451(2) 0.0662(2) 0.62472(13) 0.0364(4) Uani 1 1 d . . .
C25 C 0.0718(2) 0.1908(2) 0.55553(14) 0.0375(4) Uani 1 1 d . . .
H25 H 0.0025 0.2995 0.5676 0.045 Uiso 1 1 calc R . .
C26 C 0.1959(2) 0.1620(2) 0.46967(14) 0.0349(4) Uani 1 1 d . . .
C27 C 0.3723(3) -0.3037(2) 0.50491(15) 0.0427(5) Uani 1 1 d . . .
H27A H 0.3813 -0.3129 0.4297 0.051 Uiso 1 1 calc R . .
H27B H 0.3134 -0.3675 0.5484 0.051 Uiso 1 1 calc R . .
H27C H 0.4852 -0.3447 0.5258 0.051 Uiso 1 1 calc R . .
C28 C -0.0929(3) 0.1011(3) 0.71669(15) 0.0484(5) Uani 1 1 d . . .
H28A H -0.1168 0.0054 0.7424 0.058 Uiso 1 1 calc R . .
H28B H -0.1946 0.1929 0.6933 0.058 Uiso 1 1 calc R . .
H28C H -0.0571 0.1278 0.7742 0.058 Uiso 1 1 calc R . .
C29 C 0.2200(3) 0.3021(2) 0.39718(17) 0.0509(5) Uani 1 1 d . . .
H29A H 0.1748 0.3195 0.3304 0.061 Uiso 1 1 calc R . .
H29B H 0.3402 0.2777 0.3823 0.061 Uiso 1 1 calc R . .
H29C H 0.1605 0.4002 0.4317 0.061 Uiso 1 1 calc R . .

loop_
_atom_site_aniso_label
_atom_site_aniso_U_11
_atom_site_aniso_U_22
_atom_site_aniso_U_33
_atom_site_aniso_U_23
_atom_site_aniso_U_13
_atom_site_aniso_U_12
O1 0.0371(8) 0.0607(10) 0.0630(10) -0.0154(8) 0.0074(7) -0.0151(7)
O2 0.0514(9) 0.0376(8) 0.0769(11) 0.0027(8) -0.0015(8) -0.0123(7)
N1 0.0403(9) 0.0402(9) 0.0371(8) -0.0075(7) -0.0013(7) -0.0180(7)
N2 0.0410(9) 0.0450(10) 0.0307(8) -0.0025(7) 0.0028(7) -0.0152(8)
N3 0.0343(8) 0.0357(9) 0.0367(8) -0.0029(6) -0.0054(6) -0.0146(7)
N4 0.0381(8) 0.0334(8) 0.0328(8) -0.0032(6) -0.0025(6) -0.0133(7)
N5 0.0365(9) 0.0420(10) 0.0516(10) -0.0105(8) -0.0034(8) -0.0153(8)
C1 0.0346(10) 0.0378(10) 0.0369(10) -0.0074(8) -0.0027(8) -0.0154(8)
C11 0.0427(10) 0.0398(10) 0.0276(9) -0.0065(7) 0.0014(7) -0.0200(9)
C12 0.0396(10) 0.0441(11) 0.0339(9) -0.0131(8) 0.0052(8) -0.0192(9)
C13 0.0506(12) 0.0471(11) 0.0358(10) -0.0140(9) 0.0114(9) -0.0284(10)
C14 0.0659(13) 0.0402(11) 0.0277(9) -0.0079(8) 0.0009(9) -0.0281(10)
C15 0.0544(12) 0.0504(12) 0.0351(10) -0.0033(9) -0.0101(9) -0.0254(10)
C16 0.0467(11) 0.0514(12) 0.0363(10) -0.0042(9) -0.0045(8) -0.0286(10)
C17 0.0413(12) 0.0707(15) 0.0552(13) -0.0104(11) 0.0027(10) -0.0260(11)
C18 0.0914(18) 0.0517(13) 0.0344(11) -0.0023(9) -0.0002(11) -0.0349(13)
C19 0.0563(14) 0.0917(19) 0.0549(14) 0.0087(13) -0.0115(11) -0.0479(14)
C21 0.0342(9) 0.0327(9) 0.0263(8) -0.0028(7) -0.0047(7) -0.0137(8)
C22 0.0394(10) 0.0306(9) 0.0274(8) -0.0012(7) -0.0080(7) -0.0130(8)
C23 0.0417(10) 0.0372(10) 0.0293(9) 0.0013(7) -0.0062(8) -0.0190(8)
C24 0.0356(9) 0.0457(11) 0.0290(9) -0.0073(8) -0.0035(7) -0.0172(8)
C25 0.0374(10) 0.0324(10) 0.0407(10) -0.0106(8) -0.0055(8) -0.0098(8)
C26 0.0376(10) 0.0317(10) 0.0364(9) -0.0016(7) -0.0071(8) -0.0156(8)
C27 0.0543(12) 0.0310(10) 0.0376(10) 0.0002(8) -0.0015(9) -0.0170(9)
C28 0.0423(11) 0.0608(14) 0.0394(11) -0.0118(9) 0.0005(9) -0.0193(10)
C29 0.0574(13) 0.0341(11) 0.0563(13) 0.0006(9) -0.0024(10) -0.0194(10)

loop_
_atom_type_symbol
_atom_type_description
_atom_type_scat_dispersion_real
_atom_type_scat_dispersion_imag
_atom_type_scat_source
C C 0.0033 0.0016 'International Tables Vol C Tables 4.2.6.8 and 6.1.1.4'
H H 0.0000 0.0000 'International Tables Vol C Tables 4.2.6.8 and 6.1.1.4'
N N 0.0061 0.0033 'International Tables Vol C Tables 4.2.6.8 and 6.1.1.4'
O O 0.0106 0.0060 'International Tables Vol C Tables 4.2.6.8 and 6.1.1.4'

loop_
_geom_angle_atom_site_label_1
_geom_angle_atom_site_label_2
_geom_angle_atom_site_label_3
_geom_angle
_geom_angle_site_symmetry_1
_geom_angle_site_symmetry_3
_geom_angle_publ_flag
N2 N1 C1 117.81(15) . . ?
N1 N2 C11 118.79(15) . . ?
N4 N3 C1 114.44(15) . . ?
N3 N4 C21 117.55(14) . . ?
O1 N5 O2 123.61(17) . . ?
O1 N5 C1 118.77(17) . . ?
O2 N5 C1 117.62(15) . . ?
N1 C1 N3 134.26(17) . . ?
N1 C1 N5 112.75(15) . . ?
N3 C1 N5 112.97(16) . . ?
C16 C11 C12 121.82(17) . . ?
C16 C11 N2 117.45(16) . . ?
C12 C11 N2 120.70(17) . . ?
C13 C12 C11 117.19(18) . . ?
C13 C12 C17 120.15(17) . . ?
C11 C12 C17 122.61(17) . . ?
C14 C13 C12 122.83(18) . . ?
C13 C14 C15 118.29(18) . . ?
C13 C14 C18 120.93(19) . . ?
C15 C14 C18 120.8(2) . . ?
C14 C15 C16 121.69(19) . . ?
C15 C16 C11 118.12(18) . . ?
C15 C16 C19 119.84(19) . . ?
C11 C16 C19 122.02(18) . . ?
C26 C21 C22 120.69(16) . . ?
C26 C21 N4 114.78(15) . . ?
C22 C21 N4 124.41(15) . . ?
C23 C22 C21 117.50(16) . . ?
C23 C22 C27 118.22(16) . . ?
C21 C22 C27 124.16(16) . . ?
C24 C23 C22 122.92(16) . . ?
C23 C24 C25 117.94(16) . . ?
C23 C24 C28 120.99(17) . . ?
C25 C24 C28 121.06(18) . . ?
C26 C25 C24 122.19(17) . . ?
C25 C26 C21 118.74(16) . . ?
C25 C26 C29 119.97(17) . . ?
C21 C26 C29 121.28(16) . . ?

loop_
_geom_bond_atom_site_label_1
_geom_bond_atom_site_label_2
_geom_bond_distance
_geom_bond_site_symmetry_2
_geom_bond_publ_flag
O1 N5 1.225(2) . ?
O2 N5 1.225(2) . ?
N1 N2 1.299(2) . ?
N1 C1 1.322(2) . ?
N2 C11 1.425(2) . ?
N3 N4 1.282(2) . ?
N3 C1 1.357(2) . ?
N4 C21 1.416(2) . ?
N5 C1 1.468(2) . ?
C11 C16 1.392(3) . ?
C11 C12 1.402(3) . ?
C12 C13 1.388(3) . ?
C12 C17 1.501(3) . ?
C13 C14 1.377(3) . ?
C14 C15 1.388(3) . ?
C14 C18 1.508(3) . ?
C15 C16 1.391(3) . ?
C16 C19 1.507(3) . ?
C21 C26 1.405(2) . ?
C21 C22 1.412(2) . ?
C22 C23 1.390(2) . ?
C22 C27 1.503(2) . ?
C23 C24 1.385(3) . ?
C24 C25 1.386(3) . ?
C24 C28 1.506(2) . ?
C25 C26 1.382(2) . ?
C26 C29 1.508(3) . ?

loop_
_geom_hbond_atom_site_label_D
_geom_hbond_atom_site_label_H
_geom_hbond_atom_site_label_A
_geom_hbond_distance_DH
_geom_hbond_distance_HA
_geom_hbond_distance_DA
_geom_hbond_angle_DHA
_geom_hbond_site_symmetry_A
N2 H2N N4 0.88 1.97 2.615(2) 129.4 .

loop_
_geom_torsion_atom_site_label_1
_geom_torsion_atom_site_label_2
_geom_torsion_atom_site_label_3
_geom_torsion_atom_site_label_4
_geom_torsion
_geom_torsion_site_symmetry_1
_geom_torsion_site_symmetry_2
_geom_torsion_site_symmetry_3
_geom_torsion_site_symmetry_4
_geom_torsion_publ_flag
C1 N1 N2 C11 -178.48(16) . . . . ?
C1 N3 N4 C21 179.76(15) . . . . ?
N2 N1 C1 N3 -0.9(3) . . . . ?
N2 N1 C1 N5 177.55(15) . . . . ?
N4 N3 C1 N1 -1.2(3) . . . . ?
N4 N3 C1 N5 -179.65(15) . . . . ?
O1 N5 C1 N1 14.3(2) . . . . ?
O2 N5 C1 N1 -165.06(17) . . . . ?
O1 N5 C1 N3 -166.85(16) . . . . ?
O2 N5 C1 N3 13.8(2) . . . . ?
N1 N2 C11 C16 134.58(19) . . . . ?
N1 N2 C11 C12 -47.3(2) . . . . ?
C16 C11 C12 C13 -2.2(3) . . . . ?
N2 C11 C12 C13 179.75(15) . . . . ?
C16 C11 C12 C17 174.91(19) . . . . ?
N2 C11 C12 C17 -3.1(3) . . . . ?
C11 C12 C13 C14 0.4(3) . . . . ?
C17 C12 C13 C14 -176.76(18) . . . . ?
C12 C13 C14 C15 1.7(3) . . . . ?
C12 C13 C14 C18 -179.38(18) . . . . ?
C13 C14 C15 C16 -2.3(3) . . . . ?
C18 C14 C15 C16 178.86(18) . . . . ?
C14 C15 C16 C11 0.6(3) . . . . ?
C14 C15 C16 C19 -178.1(2) . . . . ?
C12 C11 C16 C15 1.7(3) . . . . ?
N2 C11 C16 C15 179.82(16) . . . . ?
C12 C11 C16 C19 -179.7(2) . . . . ?
N2 C11 C16 C19 -1.6(3) . . . . ?
N3 N4 C21 C26 156.47(16) . . . . ?
N3 N4 C21 C22 -27.3(3) . . . . ?
C26 C21 C22 C23 -0.7(3) . . . . ?
N4 C21 C22 C23 -176.66(16) . . . . ?
C26 C21 C22 C27 175.35(17) . . . . ?
N4 C21 C22 C27 -0.6(3) . . . . ?
C21 C22 C23 C24 -0.1(3) . . . . ?
C27 C22 C23 C24 -176.39(17) . . . . ?
C22 C23 C24 C25 0.4(3) . . . . ?
C22 C23 C24 C28 179.53(16) . . . . ?
C23 C24 C25 C26 0.1(3) . . . . ?
C28 C24 C25 C26 -179.02(17) . . . . ?
C24 C25 C26 C21 -0.9(3) . . . . ?
C24 C25 C26 C29 -179.77(18) . . . . ?
C22 C21 C26 C25 1.2(3) . . . . ?
N4 C21 C26 C25 177.51(16) . . . . ?
C22 C21 C26 C29 -179.95(18) . . . . ?
N4 C21 C26 C29 -3.6(3) . . . . ?
